data_7025223
loop_
_publ_author_name
'Calimano, Elisa'
'Tilley, T. Don'

_publ_section_title
;
 Synthesis and reactivity of rhodium and iridium alkene, alkyl and silyl
 complexes supported by a phenyl-substituted PNP pincer ligand.
;
_journal_issue 39
_journal_name_full 'Dalton transactions (Cambridge, England : 2003)'
_journal_page_first 9250
_journal_page_last 9263
_journal_paper_doi 10.1039/b925856f
_journal_volume 39
_journal_year 2010
_chemical_formula_moiety 'C56 H47 Ir N P2 Si, C6 F'
_chemical_formula_sum 'C62 H47 F Ir N P2 Si'
_chemical_formula_weight 1107.24
_chemical_name_systematic
;
?
;
_space_group_IT_number 14
_symmetry_cell_setting monoclinic
_symmetry_space_group_name_Hall '-P 2ybc'
_symmetry_space_group_name_H-M 'P 1 21/c 1'
_atom_sites_solution_hydrogens geom
_atom_sites_solution_primary direct
_atom_sites_solution_secondary difmap
_audit_creation_method SHELXL-97
_cell_angle_alpha 90.00
_cell_angle_beta 98.463(4)
_cell_angle_gamma 90.00
_cell_formula_units_Z 4
_cell_length_a 13.1135(8)
_cell_length_b 15.3247(9)
_cell_length_c 25.2279(16)
_cell_measurement_reflns_used 48183
_cell_measurement_temperature 100(2)
_cell_measurement_theta_max 135.244
_cell_measurement_theta_min 6.769
_cell_volume 5014.6(5)
_computing_cell_refinement 'Bruker APEX2 v. 2009.1'
_computing_data_collection 'Bruker APEX2 v. 2009.1'
_computing_data_reduction 'Bruker APEX2 v. 2009.1'
_computing_molecular_graphics Mercury
_computing_publication_material CIFTAB
_computing_structure_refinement 'SHELXL-97 (Sheldrick, 2008)'
_computing_structure_solution 'SHELXS-97 (Sheldrick, 2008)'
_diffrn_ambient_temperature 100(2)
_diffrn_detector_area_resol_mean 8.366
_diffrn_measured_fraction_theta_full 0.971
_diffrn_measured_fraction_theta_max 0.971
_diffrn_measurement_device_type 'Bruker APEX-II CCD'
_diffrn_measurement_method '\f and \w scans'
_diffrn_radiation_monochromator 'HELIOS multilayer mirrors'
_diffrn_radiation_source 'microfocus rotating anode'
_diffrn_radiation_type CuK\a
_diffrn_radiation_wavelength 1.54178
_diffrn_reflns_av_R_equivalents 0.0675
_diffrn_reflns_av_sigmaI/netI 0.0499
_diffrn_reflns_limit_h_max 15
_diffrn_reflns_limit_h_min -15
_diffrn_reflns_limit_k_max 14
_diffrn_reflns_limit_k_min -17
_diffrn_reflns_limit_l_max 30
_diffrn_reflns_limit_l_min -30
_diffrn_reflns_number 46231
_diffrn_reflns_theta_full 67.70
_diffrn_reflns_theta_max 67.70
_diffrn_reflns_theta_min 3.38
_exptl_absorpt_coefficient_mu 6.334
_exptl_absorpt_correction_T_max 0.7857
_exptl_absorpt_correction_T_min 0.3640
_exptl_absorpt_correction_type analytical
_exptl_absorpt_process_details SADABS
_exptl_crystal_colour orange
_exptl_crystal_density_diffrn 1.467
_exptl_crystal_density_method 'not measured'
_exptl_crystal_description plate
_exptl_crystal_F_000 2224
_exptl_crystal_size_max 0.20
_exptl_crystal_size_mid 0.15
_exptl_crystal_size_min 0.04
_refine_diff_density_max 2.035
_refine_diff_density_min -0.973
_refine_diff_density_rms 0.129
_refine_ls_extinction_method none
_refine_ls_goodness_of_fit_ref 1.192
_refine_ls_hydrogen_treatment constr
_refine_ls_matrix_type full
_refine_ls_number_parameters 580
_refine_ls_number_reflns 8821
_refine_ls_number_restraints 30
_refine_ls_restrained_S_all 1.193
_refine_ls_R_factor_all 0.0562
_refine_ls_R_factor_gt 0.0382
_refine_ls_shift/su_max 0.002
_refine_ls_shift/su_mean 0.000
_refine_ls_structure_factor_coef Fsqd
_refine_ls_weighting_details 'calc w=1/[\s^2^(Fo^2^)+(0.0490P)^2^+0.0000P] where P=(Fo^2^+2Fc^2^)/3'
_refine_ls_weighting_scheme calc
_refine_ls_wR_factor_gt 0.0918
_refine_ls_wR_factor_ref 0.0987
_reflns_number_gt 6991
_reflns_number_total 8821
_reflns_threshold_expression >2sigma(I)
_cod_data_source_file b925856f.txt
_cod_data_source_block ec27
_cod_original_sg_symbol_H-M 'P 21/ c'
_cod_database_code 7025223

loop_
_symmetry_equiv_pos_as_xyz
'x, y, z'
'-x, y+1/2, -z+1/2'
'-x, -y, -z'
'x, -y-1/2, z-1/2'

loop_
_atom_site_label
_atom_site_type_symbol
_atom_site_fract_x
_atom_site_fract_y
_atom_site_fract_z
_atom_site_U_iso_or_equiv
_atom_site_adp_type
_atom_site_occupancy
_atom_site_symmetry_multiplicity
_atom_site_calc_flag
_atom_site_refinement_flags
Ir1 Ir 0.329271(13) 0.904453(14) 0.844193(7) 0.01192(7) Uani 1 1 d .
Si1 Si 0.23624(9) 0.89856(9) 0.91563(5) 0.0141(3) Uani 1 1 d .
P1 P 0.23848(9) 1.01043(9) 0.79430(5) 0.0139(3) Uani 1 1 d .
P2 P 0.44492(8) 0.79323(8) 0.86702(5) 0.0134(2) Uani 1 1 d .
N1 N 0.3302(3) 0.8495(3) 0.76942(15) 0.0131(8) Uani 1 1 d .
C1 C 0.2699(3) 0.9846(3) 0.72805(18) 0.0144(10) Uani 1 1 d .
C2 C 0.2533(3) 1.0414(3) 0.68433(19) 0.0163(10) Uani 1 1 d .
H2A H 0.2217 1.0963 0.6884 0.020 Uiso 1 1 calc R
C3 C 0.2816(4) 1.0199(4) 0.6352(2) 0.0193(11) Uani 1 1 d .
C4 C 0.3291(4) 0.9384(3) 0.6318(2) 0.0188(11) Uani 1 1 d .
H4A H 0.3515 0.9223 0.5990 0.023 Uiso 1 1 calc R
C5 C 0.3444(4) 0.8809(3) 0.67405(19) 0.0175(11) Uani 1 1 d .
H5A H 0.3763 0.8262 0.6698 0.021 Uiso 1 1 calc R
C6 C 0.3134(3) 0.9019(3) 0.72345(19) 0.0158(10) Uani 1 1 d .
C7 C 0.3540(3) 0.7594(3) 0.76593(19) 0.0142(10) Uani 1 1 d .
C8 C 0.4141(3) 0.7200(3) 0.80992(19) 0.0140(10) Uani 1 1 d .
C9 C 0.5750(3) 0.8342(3) 0.86496(18) 0.0140(10) Uani 1 1 d .
C10 C 0.6034(4) 0.9142(3) 0.88837(19) 0.0186(10) Uani 1 1 d .
H10A H 0.5533 0.9490 0.9021 0.022 Uiso 1 1 calc R
C11 C 0.7040(4) 0.9441(4) 0.8920(2) 0.0218(11) Uani 1 1 d .
H11A H 0.7235 0.9980 0.9091 0.026 Uiso 1 1 calc R
C12 C 0.7754(4) 0.8943(4) 0.8703(2) 0.0250(12) Uani 1 1 d .
H12A H 0.8446 0.9140 0.8729 0.030 Uiso 1 1 calc R
C13 C 0.7469(4) 0.8161(4) 0.8449(2) 0.0278(13) Uani 1 1 d .
H13A H 0.7961 0.7835 0.8291 0.033 Uiso 1 1 calc R
C14 C 0.6468(4) 0.7851(4) 0.8425(2) 0.0194(11) Uani 1 1 d .
H14A H 0.6277 0.7308 0.8258 0.023 Uiso 1 1 calc R
C15 C 0.4625(4) 0.7213(3) 0.9256(2) 0.0192(11) Uani 1 1 d .
C16 C 0.5483(5) 0.7291(4) 0.9642(2) 0.0262(12) Uani 1 1 d .
H16A H 0.5993 0.7716 0.9601 0.031 Uiso 1 1 calc R
C17 C 0.5610(5) 0.6754(4) 1.0092(2) 0.0363(15) Uani 1 1 d .
H17A H 0.6203 0.6814 1.0355 0.044 Uiso 1 1 calc R
C18 C 0.4887(5) 0.6146(4) 1.0154(2) 0.0392(17) Uani 1 1 d .
H18A H 0.4976 0.5778 1.0461 0.047 Uiso 1 1 calc R
C19 C 0.4022(5) 0.6059(5) 0.9774(3) 0.050(2) Uani 1 1 d .
H19A H 0.3515 0.5633 0.9819 0.060 Uiso 1 1 calc R
C20 C 0.3893(4) 0.6595(5) 0.9326(3) 0.0385(16) Uani 1 1 d .
H20A H 0.3295 0.6535 0.9065 0.046 Uiso 1 1 calc R
C21 C 0.4403(4) 0.6319(3) 0.8085(2) 0.0196(11) Uani 1 1 d .
H21A H 0.4826 0.6067 0.8384 0.023 Uiso 1 1 calc R
C22 C 0.4055(4) 0.5802(3) 0.7642(2) 0.0198(11) Uani 1 1 d .
C23 C 0.4349(4) 0.4861(4) 0.7610(2) 0.0290(13) Uani 1 1 d .
H23A H 0.4660 0.4658 0.7966 0.044 Uiso 1 1 calc R
H23B H 0.4847 0.4796 0.7359 0.044 Uiso 1 1 calc R
H23C H 0.3733 0.4514 0.7486 0.044 Uiso 1 1 calc R
C24 C 0.3411(4) 0.6199(3) 0.7216(2) 0.0194(11) Uani 1 1 d .
H24A H 0.3145 0.5856 0.6913 0.023 Uiso 1 1 calc R
C25 C 0.3153(3) 0.7071(4) 0.7223(2) 0.0186(11) Uani 1 1 d .
H25A H 0.2708 0.7316 0.6930 0.022 Uiso 1 1 calc R
C26 C 0.2643(5) 1.0803(4) 0.5878(2) 0.0296(13) Uani 1 1 d .
H26A H 0.3208 1.0737 0.5666 0.044 Uiso 1 1 calc R
H26B H 0.2620 1.1407 0.6003 0.044 Uiso 1 1 calc R
H26C H 0.1988 1.0657 0.5655 0.044 Uiso 1 1 calc R
C27 C 0.2739(4) 1.1237(3) 0.8079(2) 0.0189(11) Uani 1 1 d .
C28 C 0.2287(5) 1.1711(4) 0.8451(2) 0.0283(13) Uani 1 1 d .
H28A H 0.1754 1.1455 0.8616 0.034 Uiso 1 1 calc R
C29 C 0.2607(5) 1.2554(4) 0.8582(2) 0.0353(15) Uani 1 1 d .
H29A H 0.2295 1.2870 0.8840 0.042 Uiso 1 1 calc R
C30 C 0.3379(5) 1.2948(4) 0.8341(2) 0.0390(16) Uani 1 1 d .
H30A H 0.3577 1.3536 0.8420 0.047 Uiso 1 1 calc R
C31 C 0.3854(4) 1.2460(4) 0.7983(2) 0.0280(13) Uani 1 1 d .
H31A H 0.4402 1.2709 0.7827 0.034 Uiso 1 1 calc R
C32 C 0.3542(4) 1.1620(4) 0.78530(19) 0.0192(11) Uani 1 1 d .
H32A H 0.3876 1.1297 0.7607 0.023 Uiso 1 1 calc R
C33 C 0.0979(4) 1.0047(4) 0.78289(19) 0.0202(11) Uani 1 1 d .
C34 C 0.0327(4) 1.0766(4) 0.7754(2) 0.0296(13) Uani 1 1 d .
H34A H 0.0606 1.1339 0.7759 0.036 Uiso 1 1 calc R
C35 C -0.0731(5) 1.0642(5) 0.7673(2) 0.0387(17) Uani 1 1 d .
H35A H -0.1176 1.1134 0.7632 0.046 Uiso 1 1 calc R
C36 C -0.1139(4) 0.9826(6) 0.7651(2) 0.0447(19) Uani 1 1 d .
H36A H -0.1866 0.9752 0.7596 0.054 Uiso 1 1 calc R
C37 C -0.0501(4) 0.9101(5) 0.7710(3) 0.0415(16) Uani 1 1 d .
H37A H -0.0789 0.8531 0.7685 0.050 Uiso 1 1 calc R
C38 C 0.0563(4) 0.9212(4) 0.7804(2) 0.0273(13) Uani 1 1 d .
H38A H 0.1004 0.8718 0.7852 0.033 Uiso 1 1 calc R
C39 C 0.3118(4) 0.8701(3) 0.9842(2) 0.0179(10) Uani 1 1 d .
C40 C 0.2651(5) 0.8220(4) 1.0206(2) 0.0309(13) Uani 1 1 d .
H40A H 0.1973 0.8002 1.0103 0.037 Uiso 1 1 calc R
C41 C 0.3162(5) 0.8051(4) 1.0720(2) 0.0367(15) Uani 1 1 d .
H41A H 0.2824 0.7725 1.0962 0.044 Uiso 1 1 calc R
C42 C 0.4144(5) 0.8346(4) 1.0881(2) 0.0313(14) Uani 1 1 d .
H42A H 0.4488 0.8228 1.1232 0.038 Uiso 1 1 calc R
C43 C 0.4625(4) 0.8819(4) 1.0523(2) 0.0256(13) Uani 1 1 d .
H43A H 0.5308 0.9026 1.0626 0.031 Uiso 1 1 calc R
C44 C 0.4111(4) 0.8993(4) 1.0012(2) 0.0221(11) Uani 1 1 d .
H44A H 0.4452 0.9323 0.9772 0.027 Uiso 1 1 calc R
C45 C 0.1350(4) 0.8100(3) 0.90067(19) 0.0170(10) Uani 1 1 d .
C46 C 0.0478(4) 0.8067(4) 0.9271(2) 0.0229(12) Uani 1 1 d .
H46A H 0.0363 0.8523 0.9510 0.027 Uiso 1 1 calc R
C47 C -0.0216(4) 0.7382(4) 0.9188(2) 0.0301(13) Uani 1 1 d .
H47A H -0.0802 0.7374 0.9369 0.036 Uiso 1 1 calc R
C48 C -0.0060(4) 0.6711(4) 0.8843(3) 0.0350(15) Uani 1 1 d .
H48A H -0.0532 0.6238 0.8791 0.042 Uiso 1 1 calc R
C49 C 0.0775(4) 0.6730(4) 0.8578(2) 0.0307(14) Uani 1 1 d .
H49A H 0.0880 0.6271 0.8339 0.037 Uiso 1 1 calc R
C50 C 0.1469(4) 0.7414(4) 0.8656(2) 0.0224(12) Uani 1 1 d .
H50A H 0.2043 0.7418 0.8465 0.027 Uiso 1 1 calc R
C51 C 0.1643(4) 1.0016(4) 0.93085(18) 0.0187(11) Uani 1 1 d .
C52 C 0.2149(4) 1.0654(4) 0.9650(2) 0.0243(12) Uani 1 1 d .
H52A H 0.2843 1.0555 0.9808 0.029 Uiso 1 1 calc R
C53 C 0.1671(4) 1.1421(4) 0.9765(2) 0.0321(14) Uani 1 1 d .
H53A H 0.2034 1.1840 0.9998 0.039 Uiso 1 1 calc R
C54 C 0.0654(5) 1.1574(4) 0.9537(2) 0.0352(15) Uani 1 1 d .
H54A H 0.0323 1.2102 0.9611 0.042 Uiso 1 1 calc R
C55 C 0.0126(4) 1.0957(4) 0.9202(2) 0.0321(14) Uani 1 1 d .
H55A H -0.0569 1.1059 0.9048 0.039 Uiso 1 1 calc R
C56 C 0.0618(4) 1.0184(4) 0.90905(19) 0.0213(11) Uani 1 1 d .
H56A H 0.0249 0.9763 0.8862 0.026 Uiso 1 1 calc R
C57 C 0.1051(10) 0.4407(10) 0.9071(6) 0.127(5) Uiso 1 1 d D
C58 C 0.0336(11) 0.4203(9) 0.8664(5) 0.124(5) Uiso 1 1 d D
C59 C -0.0567(10) 0.3805(9) 0.8765(5) 0.117(5) Uiso 1 1 d D
C60 C -0.0784(9) 0.3776(9) 0.9277(6) 0.109(4) Uiso 1 1 d D
C61 C -0.0057(14) 0.4045(13) 0.9689(6) 0.219(10) Uiso 1 1 d D
C62 C 0.0896(12) 0.4280(12) 0.9583(6) 0.176(8) Uiso 1 1 d D
F1 F 0.2010(9) 0.4728(7) 0.8986(4) 0.197(4) Uiso 1 1 d .

loop_
_atom_site_aniso_label
_atom_site_aniso_U_11
_atom_site_aniso_U_22
_atom_site_aniso_U_33
_atom_site_aniso_U_23
_atom_site_aniso_U_13
_atom_site_aniso_U_12
Ir1 0.01163(10) 0.01421(12) 0.00953(10) 0.00039(9) 0.00026(6) 0.00241(9)
Si1 0.0140(5) 0.0197(7) 0.0082(6) -0.0005(5) 0.0002(4) 0.0016(5)
P1 0.0140(5) 0.0159(7) 0.0115(6) 0.0018(5) 0.0005(4) 0.0050(5)
P2 0.0124(5) 0.0147(6) 0.0123(5) 0.0006(5) -0.0008(4) 0.0024(5)
N1 0.0132(17) 0.015(2) 0.0101(19) -0.0015(16) -0.0018(14) 0.0007(16)
C1 0.014(2) 0.018(3) 0.012(2) 0.000(2) 0.0025(17) -0.0012(19)
C2 0.018(2) 0.013(3) 0.018(2) 0.000(2) 0.0019(18) 0.0020(19)
C3 0.023(2) 0.021(3) 0.014(2) 0.002(2) 0.0020(19) -0.003(2)
C4 0.019(2) 0.024(3) 0.014(2) -0.004(2) 0.0036(18) 0.001(2)
C5 0.018(2) 0.020(3) 0.015(2) -0.005(2) 0.0012(18) -0.0011(19)
C6 0.0128(19) 0.020(3) 0.014(2) -0.003(2) -0.0011(17) -0.001(2)
C7 0.0119(19) 0.014(3) 0.017(2) -0.002(2) 0.0035(17) -0.0028(18)
C8 0.0122(19) 0.015(3) 0.016(2) -0.002(2) 0.0029(17) 0.0021(19)
C9 0.012(2) 0.015(3) 0.013(2) 0.0035(19) -0.0021(17) 0.0007(19)
C10 0.020(2) 0.021(3) 0.013(2) 0.001(2) -0.0026(18) 0.004(2)
C11 0.024(2) 0.019(3) 0.020(3) -0.002(2) -0.005(2) -0.005(2)
C12 0.016(2) 0.029(3) 0.028(3) 0.005(2) -0.003(2) -0.003(2)
C13 0.020(2) 0.026(3) 0.038(3) -0.006(3) 0.007(2) 0.000(2)
C14 0.020(2) 0.018(3) 0.020(2) -0.003(2) 0.0041(19) 0.004(2)
C15 0.025(2) 0.017(3) 0.016(2) 0.001(2) 0.0055(19) 0.008(2)
C16 0.042(3) 0.022(3) 0.014(2) -0.002(2) -0.001(2) 0.004(3)
C17 0.057(4) 0.035(4) 0.014(3) 0.003(3) -0.003(3) 0.013(3)
C18 0.053(4) 0.041(4) 0.027(3) 0.019(3) 0.019(3) 0.029(3)
C19 0.039(3) 0.051(5) 0.062(5) 0.034(4) 0.017(3) 0.008(3)
C20 0.026(3) 0.047(4) 0.042(4) 0.023(3) 0.007(3) 0.003(3)
C21 0.016(2) 0.018(3) 0.023(3) 0.003(2) -0.0038(19) 0.003(2)
C22 0.015(2) 0.011(3) 0.032(3) -0.003(2) 0.002(2) -0.0011(19)
C23 0.022(2) 0.020(3) 0.042(3) -0.004(3) -0.005(2) 0.000(2)
C24 0.015(2) 0.019(3) 0.023(3) -0.002(2) -0.0005(19) -0.003(2)
C25 0.016(2) 0.021(3) 0.018(2) 0.001(2) -0.0013(18) -0.001(2)
C26 0.048(3) 0.028(4) 0.013(2) 0.006(2) 0.006(2) 0.005(3)
C27 0.021(2) 0.018(3) 0.017(2) 0.001(2) -0.0006(19) 0.003(2)
C28 0.042(3) 0.025(3) 0.020(3) 0.002(2) 0.011(2) 0.008(3)
C29 0.068(4) 0.018(3) 0.022(3) -0.003(2) 0.016(3) 0.005(3)
C30 0.070(4) 0.021(3) 0.028(3) 0.002(3) 0.014(3) -0.007(3)
C31 0.031(3) 0.029(3) 0.022(3) 0.002(2) -0.003(2) -0.001(2)
C32 0.017(2) 0.026(3) 0.014(2) 0.001(2) -0.0008(18) 0.006(2)
C33 0.019(2) 0.033(3) 0.010(2) 0.001(2) 0.0039(18) 0.006(2)
C34 0.026(3) 0.040(4) 0.024(3) 0.009(3) 0.006(2) 0.013(3)
C35 0.025(3) 0.062(5) 0.030(3) 0.017(3) 0.007(2) 0.019(3)
C36 0.014(2) 0.087(6) 0.031(3) 0.015(4) -0.001(2) 0.005(3)
C37 0.024(3) 0.059(5) 0.039(4) 0.002(3) -0.001(3) -0.005(3)
C38 0.023(3) 0.038(4) 0.021(3) 0.000(3) 0.003(2) 0.002(2)
C39 0.023(2) 0.014(3) 0.017(2) -0.002(2) 0.0017(19) 0.005(2)
C40 0.040(3) 0.035(4) 0.016(3) 0.000(3) -0.004(2) -0.004(3)
C41 0.055(4) 0.035(4) 0.018(3) 0.007(3) -0.003(3) -0.006(3)
C42 0.051(3) 0.026(3) 0.013(3) 0.002(2) -0.008(2) 0.013(3)
C43 0.026(3) 0.027(3) 0.021(3) -0.011(2) -0.006(2) 0.012(2)
C44 0.026(2) 0.027(3) 0.013(2) -0.004(2) 0.0018(19) 0.007(2)
C45 0.018(2) 0.018(3) 0.015(2) 0.000(2) -0.0017(18) -0.001(2)
C46 0.020(2) 0.032(3) 0.017(2) -0.005(2) 0.0049(19) -0.002(2)
C47 0.026(3) 0.034(4) 0.031(3) -0.005(3) 0.008(2) -0.007(2)
C48 0.024(3) 0.043(4) 0.038(3) -0.016(3) 0.008(2) -0.012(3)
C49 0.027(3) 0.035(4) 0.030(3) -0.018(3) 0.002(2) -0.006(3)
C50 0.022(2) 0.030(3) 0.015(2) -0.002(2) 0.0031(19) 0.001(2)
C51 0.018(2) 0.032(3) 0.006(2) 0.003(2) 0.0030(17) 0.001(2)
C52 0.029(3) 0.027(3) 0.017(3) 0.001(2) 0.001(2) 0.007(2)
C53 0.034(3) 0.037(4) 0.026(3) -0.005(3) 0.004(2) 0.011(3)
C54 0.047(3) 0.038(4) 0.023(3) 0.002(3) 0.014(3) 0.022(3)
C55 0.029(3) 0.046(4) 0.022(3) 0.004(3) 0.007(2) 0.021(3)
C56 0.020(2) 0.032(3) 0.013(2) 0.001(2) 0.0056(19) 0.003(2)

loop_
_atom_type_symbol
_atom_type_description
_atom_type_scat_dispersion_real
_atom_type_scat_dispersion_imag
_atom_type_scat_source
C C 0.0181 0.0091 'International Tables Vol C Tables 4.2.6.8 and 6.1.1.4'
H H 0.0000 0.0000 'International Tables Vol C Tables 4.2.6.8 and 6.1.1.4'
N N 0.0311 0.0180 'International Tables Vol C Tables 4.2.6.8 and 6.1.1.4'
F F 0.0727 0.0534 'International Tables Vol C Tables 4.2.6.8 and 6.1.1.4'
Si Si 0.2541 0.3302 'International Tables Vol C Tables 4.2.6.8 and 6.1.1.4'
P P 0.2955 0.4335 'International Tables Vol C Tables 4.2.6.8 and 6.1.1.4'
Ir Ir -4.7710 6.5667 'International Tables Vol C Tables 4.2.6.8 and 6.1.1.4'

loop_
_geom_angle_atom_site_label_1
_geom_angle_atom_site_label_2
_geom_angle_atom_site_label_3
_geom_angle
N1 Ir1 P1 81.90(11)
N1 Ir1 P2 80.46(11)
P1 Ir1 P2 159.81(4)
N1 Ir1 Si1 140.04(11)
P1 Ir1 Si1 99.49(4)
P2 Ir1 Si1 100.33(5)
C45 Si1 C51 106.3(2)
C45 Si1 C39 105.7(2)
C51 Si1 C39 102.2(2)
C45 Si1 Ir1 107.79(16)
C51 Si1 Ir1 117.11(16)
C39 Si1 Ir1 116.71(16)
C27 P1 C1 107.1(2)
C27 P1 C33 107.5(2)
C1 P1 C33 101.8(2)
C27 P1 Ir1 118.59(16)
C1 P1 Ir1 100.46(16)
C33 P1 Ir1 119.06(18)
C8 P2 C9 106.7(2)
C8 P2 C15 104.7(2)
C9 P2 C15 102.9(2)
C8 P2 Ir1 101.37(15)
C9 P2 Ir1 108.83(16)
C15 P2 Ir1 130.49(16)
C6 N1 C7 121.0(4)
C6 N1 Ir1 120.0(3)
C7 N1 Ir1 118.9(3)
C2 C1 C6 121.0(5)
C2 C1 P1 124.0(4)
C6 C1 P1 114.9(4)
C3 C2 C1 121.9(5)
C3 C2 H2A 119.1
C1 C2 H2A 119.1
C2 C3 C4 116.5(5)
C2 C3 C26 122.5(5)
C4 C3 C26 121.0(5)
C5 C4 C3 122.6(5)
C5 C4 H4A 118.7
C3 C4 H4A 118.7
C4 C5 C6 120.9(5)
C4 C5 H5A 119.6
C6 C5 H5A 119.6
N1 C6 C1 117.8(4)
N1 C6 C5 124.9(5)
C1 C6 C5 117.1(5)
C25 C7 C8 118.3(5)
C25 C7 N1 123.4(4)
C8 C7 N1 118.2(4)
C21 C8 C7 120.6(5)
C21 C8 P2 126.1(4)
C7 C8 P2 113.2(4)
C10 C9 C14 119.7(4)
C10 C9 P2 119.0(4)
C14 C9 P2 121.2(4)
C11 C10 C9 120.9(5)
C11 C10 H10A 119.5
C9 C10 H10A 119.5
C12 C11 C10 119.0(5)
C12 C11 H11A 120.5
C10 C11 H11A 120.5
C11 C12 C13 120.6(5)
C11 C12 H12A 119.7
C13 C12 H12A 119.7
C12 C13 C14 120.3(5)
C12 C13 H13A 119.8
C14 C13 H13A 119.8
C13 C14 C9 119.3(5)
C13 C14 H14A 120.3
C9 C14 H14A 120.3
C20 C15 C16 118.6(5)
C20 C15 P2 120.7(4)
C16 C15 P2 120.7(4)
C15 C16 C17 120.7(6)
C15 C16 H16A 119.6
C17 C16 H16A 119.6
C18 C17 C16 120.0(6)
C18 C17 H17A 120.0
C16 C17 H17A 120.0
C17 C18 C19 120.2(6)
C17 C18 H18A 119.9
C19 C18 H18A 119.9
C18 C19 C20 119.9(7)
C18 C19 H19A 120.0
C20 C19 H19A 120.0
C15 C20 C19 120.5(6)
C15 C20 H20A 119.8
C19 C20 H20A 119.8
C22 C21 C8 121.3(5)
C22 C21 H21A 119.4
C8 C21 H21A 119.4
C21 C22 C24 117.2(5)
C21 C22 C23 122.3(5)
C24 C22 C23 120.5(5)
C22 C23 H23A 109.5
C22 C23 H23B 109.5
H23A C23 H23B 109.5
C22 C23 H23C 109.5
H23A C23 H23C 109.5
H23B C23 H23C 109.5
C25 C24 C22 122.0(5)
C25 C24 H24A 119.0
C22 C24 H24A 119.0
C24 C25 C7 120.4(5)
C24 C25 H25A 119.8
C7 C25 H25A 119.8
C3 C26 H26A 109.5
C3 C26 H26B 109.5
H26A C26 H26B 109.5
C3 C26 H26C 109.5
H26A C26 H26C 109.5
H26B C26 H26C 109.5
C28 C27 C32 118.5(5)
C28 C27 P1 120.4(4)
C32 C27 P1 120.8(4)
C29 C28 C27 120.4(6)
C29 C28 H28A 119.8
C27 C28 H28A 119.8
C28 C29 C30 120.9(6)
C28 C29 H29A 119.5
C30 C29 H29A 119.5
C31 C30 C29 118.4(6)
C31 C30 H30A 120.8
C29 C30 H30A 120.8
C32 C31 C30 120.9(6)
C32 C31 H31A 119.5
C30 C31 H31A 119.5
C31 C32 C27 120.7(5)
C31 C32 H32A 119.6
C27 C32 H32A 119.6
C38 C33 C34 119.6(5)
C38 C33 P1 115.7(4)
C34 C33 P1 124.7(5)
C35 C34 C33 119.6(6)
C35 C34 H34A 120.2
C33 C34 H34A 120.2
C36 C35 C34 120.8(6)
C36 C35 H35A 119.6
C34 C35 H35A 119.6
C35 C36 C37 120.4(5)
C35 C36 H36A 119.8
C37 C36 H36A 119.8
C36 C37 C38 119.7(7)
C36 C37 H37A 120.2
C38 C37 H37A 120.2
C33 C38 C37 119.9(6)
C33 C38 H38A 120.1
C37 C38 H38A 120.1
C44 C39 C40 116.8(5)
C44 C39 Si1 123.1(4)
C40 C39 Si1 120.0(4)
C39 C40 C41 121.1(6)
C39 C40 H40A 119.5
C41 C40 H40A 119.5
C42 C41 C40 121.2(6)
C42 C41 H41A 119.4
C40 C41 H41A 119.4
C41 C42 C43 118.6(5)
C41 C42 H42A 120.7
C43 C42 H42A 120.7
C42 C43 C44 120.1(5)
C42 C43 H43A 119.9
C44 C43 H43A 119.9
C39 C44 C43 122.2(5)
C39 C44 H44A 118.9
C43 C44 H44A 118.9
C50 C45 C46 116.6(5)
C50 C45 Si1 121.6(4)
C46 C45 Si1 121.7(4)
C47 C46 C45 121.3(5)
C47 C46 H46A 119.4
C45 C46 H46A 119.4
C48 C47 C46 120.2(5)
C48 C47 H47A 119.9
C46 C47 H47A 119.9
C49 C48 C47 119.8(6)
C49 C48 H48A 120.1
C47 C48 H48A 120.1
C48 C49 C50 120.3(6)
C48 C49 H49A 119.8
C50 C49 H49A 119.8
C49 C50 C45 121.8(5)
C49 C50 H50A 119.1
C45 C50 H50A 119.1
C56 C51 C52 117.0(5)
C56 C51 Si1 123.2(4)
C52 C51 Si1 119.8(4)
C53 C52 C51 122.1(5)
C53 C52 H52A 118.9
C51 C52 H52A 118.9
C52 C53 C54 119.6(6)
C52 C53 H53A 120.2
C54 C53 H53A 120.2
C55 C54 C53 120.0(6)
C55 C54 H54A 120.0
C53 C54 H54A 120.0
C54 C55 C56 119.8(5)
C54 C55 H55A 120.1
C56 C55 H55A 120.1
C55 C56 C51 121.5(5)
C55 C56 H56A 119.3
C51 C56 H56A 119.3
C58 C57 C62 121.3(9)
C58 C57 F1 121.0(13)
C62 C57 F1 117.7(13)
C57 C58 C59 119.1(9)
C60 C59 C58 119.5(9)
C59 C60 C61 119.4(9)
C62 C61 C60 119.2(10)
C57 C62 C61 119.8(10)

loop_
_geom_bond_atom_site_label_1
_geom_bond_atom_site_label_2
_geom_bond_distance
Ir1 N1 2.067(4)
Ir1 P1 2.2800(12)
Ir1 P2 2.2978(12)
Ir1 Si1 2.3220(13)
Si1 C45 1.897(5)
Si1 C51 1.907(6)
Si1 C39 1.913(5)
P1 C27 1.816(5)
P1 C1 1.823(5)
P1 C33 1.825(5)
P2 C8 1.824(5)
P2 C9 1.825(5)
P2 C15 1.830(5)
N1 C6 1.402(6)
N1 C7 1.421(6)
C1 C2 1.396(7)
C1 C6 1.402(7)
C2 C3 1.385(7)
C2 H2A 0.9500
C3 C4 1.404(7)
C3 C26 1.502(7)
C4 C5 1.375(7)
C4 H4A 0.9500
C5 C6 1.404(7)
C5 H5A 0.9500
C7 C25 1.395(7)
C7 C8 1.400(6)
C8 C21 1.395(7)
C9 C10 1.388(7)
C9 C14 1.389(7)
C10 C11 1.386(7)
C10 H10A 0.9500
C11 C12 1.382(8)
C11 H11A 0.9500
C12 C13 1.385(8)
C12 H12A 0.9500
C13 C14 1.389(7)
C13 H13A 0.9500
C14 H14A 0.9500
C15 C20 1.379(8)
C15 C16 1.382(7)
C16 C17 1.390(8)
C16 H16A 0.9500
C17 C18 1.355(9)
C17 H17A 0.9500
C18 C19 1.381(10)
C18 H18A 0.9500
C19 C20 1.387(8)
C19 H19A 0.9500
C20 H20A 0.9500
C21 C22 1.392(7)
C21 H21A 0.9500
C22 C24 1.404(7)
C22 C23 1.497(7)
C23 H23A 0.9800
C23 H23B 0.9800
C23 H23C 0.9800
C24 C25 1.380(7)
C24 H24A 0.9500
C25 H25A 0.9500
C26 H26A 0.9800
C26 H26B 0.9800
C26 H26C 0.9800
C27 C28 1.387(7)
C27 C32 1.399(7)
C28 C29 1.384(8)
C28 H28A 0.9500
C29 C30 1.393(9)
C29 H29A 0.9500
C30 C31 1.388(8)
C30 H30A 0.9500
C31 C32 1.375(8)
C31 H31A 0.9500
C32 H32A 0.9500
C33 C38 1.388(8)
C33 C34 1.391(7)
C34 C35 1.385(8)
C34 H34A 0.9500
C35 C36 1.359(10)
C35 H35A 0.9500
C36 C37 1.385(10)
C36 H36A 0.9500
C37 C38 1.391(8)
C37 H37A 0.9500
C38 H38A 0.9500
C39 C44 1.384(7)
C39 C40 1.388(8)
C40 C41 1.392(7)
C40 H40A 0.9500
C41 C42 1.369(9)
C41 H41A 0.9500
C42 C43 1.380(8)
C42 H42A 0.9500
C43 C44 1.389(7)
C43 H43A 0.9500
C44 H44A 0.9500
C45 C50 1.398(7)
C45 C46 1.406(7)
C46 C47 1.385(8)
C46 H46A 0.9500
C47 C48 1.381(8)
C47 H47A 0.9500
C48 C49 1.365(8)
C48 H48A 0.9500
C49 C50 1.384(8)
C49 H49A 0.9500
C50 H50A 0.9500
C51 C56 1.399(6)
C51 C52 1.404(7)
C52 C53 1.382(8)
C52 H52A 0.9500
C53 C54 1.393(8)
C53 H53A 0.9500
C54 C55 1.383(9)
C54 H54A 0.9500
C55 C56 1.398(8)
C55 H55A 0.9500
C56 H56A 0.9500
C57 C58 1.323(11)
C57 C62 1.350(12)
C57 F1 1.395(13)
C58 C59 1.389(11)
C59 C60 1.362(11)
C60 C61 1.367(12)
C61 C62 1.363(12)
